data_4076443
loop_
_publ_author_name
'Slaney, Michael E.'
'Anderson, D. Jason'
'Ferguson, Michael J.'
'McDonald, Robert'
'Cowie, Martin'

_publ_section_title
;
 Bis(diethylphosphino)methane As a Bridging Ligand in Complexes of Ir2,
 Rh2, and IrRh: Geminal C--H Activation of \a-Olefins
;
_journal_issue 6
_journal_name_full Organometallics
_journal_page_first 2286
_journal_paper_doi 10.1021/om201214z
_journal_volume 31
_journal_year 2012
_chemical_formula_moiety 'C21 H45 O3 P4 Rh2, C32 H12 B F24, 0.5(C H2 Cl2)'
_chemical_formula_sum 'C53.5 H58 B Cl F24 O3 P4 Rh2'
_chemical_formula_weight 1580.96
_chemical_name_systematic
; 
 ? 
;
_space_group_IT_number 14
_symmetry_cell_setting monoclinic
_symmetry_space_group_name_Hall '-P 2ybc'
_symmetry_space_group_name_H-M 'P 1 21/c 1'
_atom_sites_solution_hydrogens geom
_atom_sites_solution_primary direct
_atom_sites_solution_secondary difmap
_audit_creation_method SHELXL-97
_cell_angle_alpha 90.00
_cell_angle_beta 103.4274(5)
_cell_angle_gamma 90.00
_cell_formula_units_Z 4
_cell_length_a 14.9379(5)
_cell_length_b 14.7561(5)
_cell_length_c 30.2835(11)
_cell_measurement_reflns_used 9173
_cell_measurement_temperature 173(2)
_cell_measurement_theta_max 20.53
_cell_measurement_theta_min 2.19
_cell_volume 6492.8(4)
_computing_cell_refinement 'Bruker SAINT'
_computing_data_collection 'Bruker APEX2'
_computing_data_reduction 'Bruker SAINT'
_computing_molecular_graphics 'Bruker SHELXTL'
_computing_publication_material 'Bruker SHELXTL'
_computing_structure_refinement 'SHELXL-97 (Sheldrick, 2008)'
_computing_structure_solution 'DIRDIF-2008 (Beurskens et al., 2008)'
_diffrn_ambient_temperature 173(2)
_diffrn_measured_fraction_theta_full 0.999
_diffrn_measured_fraction_theta_max 0.999
_diffrn_measurement_device_type 'Bruker APEX-II CCD'
_diffrn_measurement_method '\w scans'
_diffrn_radiation_monochromator graphite
_diffrn_radiation_source 'fine-focus sealed tube'
_diffrn_radiation_type MoK\a
_diffrn_radiation_wavelength 0.71073
_diffrn_reflns_av_R_equivalents 0.0217
_diffrn_reflns_av_sigmaI/netI 0.0176
_diffrn_reflns_limit_h_max 19
_diffrn_reflns_limit_h_min -19
_diffrn_reflns_limit_k_max 19
_diffrn_reflns_limit_k_min -19
_diffrn_reflns_limit_l_max 39
_diffrn_reflns_limit_l_min -39
_diffrn_reflns_number 57600
_diffrn_reflns_theta_full 27.55
_diffrn_reflns_theta_max 27.55
_diffrn_reflns_theta_min 1.40
_exptl_absorpt_coefficient_mu 0.757
_exptl_absorpt_correction_T_max 0.8949
_exptl_absorpt_correction_T_min 0.7298
_exptl_absorpt_correction_type integration
_exptl_absorpt_process_details 'SADABS (Sheldrick, 2008)'
_exptl_crystal_colour orange
_exptl_crystal_density_diffrn 1.617
_exptl_crystal_density_method 'not measured'
_exptl_crystal_description prism
_exptl_crystal_F_000 3164
_exptl_crystal_size_max 0.44
_exptl_crystal_size_mid 0.38
_exptl_crystal_size_min 0.15
_refine_diff_density_max 1.363
_refine_diff_density_min -1.172
_refine_diff_density_rms 0.071
_refine_ls_extinction_method none
_refine_ls_goodness_of_fit_ref 1.029
_refine_ls_hydrogen_treatment mixed
_refine_ls_matrix_type full
_refine_ls_number_parameters 1014
_refine_ls_number_reflns 14977
_refine_ls_number_restraints 0
_refine_ls_restrained_S_all 1.029
_refine_ls_R_factor_all 0.0459
_refine_ls_R_factor_gt 0.0377
_refine_ls_shift/su_max 0.001
_refine_ls_shift/su_mean 0.000
_refine_ls_structure_factor_coef Fsqd
_refine_ls_weighting_details 'calc w=1/[\s^2^(Fo^2^)+(0.0432P)^2^+9.2895P] where P=(Fo^2^+2Fc^2^)/3'
_refine_ls_weighting_scheme calc
_refine_ls_wR_factor_gt 0.0944
_refine_ls_wR_factor_ref 0.1013
_reflns_number_gt 12830
_reflns_number_total 14977
_reflns_threshold_expression I>2\s(I)
_cod_data_source_file om201214z_si_002.cif
_cod_data_source_block 16
_cod_depositor_comments
;
The following automatic conversions were performed:

'_symmetry_cell_setting' value 'Monoclinic' changed to 'monoclinic'
according to /home/saulius/struct/CIF-dictionaries/cif_core.dic
dictionary named 'cif_core.dic' version 2.4.1 from 2010-06-29.

Automatic conversion script
Id: cif_fix_values 1715 2011-07-08 13:25:40Z adriana 
;
_cod_original_sg_symbol_H-M 'P 21/c'
_cod_database_code 4076443

loop_
_symmetry_equiv_pos_as_xyz
'x, y, z'
'-x, y+1/2, -z+1/2'
'-x, -y, -z'
'x, -y-1/2, z-1/2'

loop_
_atom_site_label
_atom_site_type_symbol
_atom_site_fract_x
_atom_site_fract_y
_atom_site_fract_z
_atom_site_U_iso_or_equiv
_atom_site_adp_type
_atom_site_occupancy
_atom_site_symmetry_multiplicity
_atom_site_calc_flag
_atom_site_refinement_flags
_atom_site_disorder_assembly
_atom_site_disorder_group
Rh1 Rh 0.045071(13) 0.319949(14) 0.129857(7) 0.03315(6) Uani 1 1 d . . .
Rh2 Rh 0.125107(14) 0.184980(14) 0.189169(7) 0.03244(6) Uani 1 1 d . . .
H1 H 0.076(3) 0.203(2) 0.1308(12) 0.062(10) Uiso 1 1 d . . .
P1 P -0.10220(4) 0.27447(5) 0.13166(2) 0.03601(15) Uani 1 1 d . . .
P2 P -0.01247(6) 0.13507(6) 0.20234(3) 0.0497(2) Uani 1 1 d . . .
P3 P 0.17849(5) 0.34967(5) 0.10555(2) 0.03967(16) Uani 1 1 d . . .
P4 P 0.26296(5) 0.19372(5) 0.16753(3) 0.03686(15) Uani 1 1 d . . .
O1 O -0.0329(2) 0.4920(2) 0.08483(15) 0.1107(14) Uani 1 1 d . . .
O2 O 0.2265(2) 0.0765(3) 0.26849(12) 0.1061(13) Uani 1 1 d . . .
O3 O 0.11583(19) 0.37242(17) 0.23125(8) 0.0633(6) Uani 1 1 d . . .
C1 C -0.0029(2) 0.4262(3) 0.10227(14) 0.0649(10) Uani 1 1 d . . .
C2 C 0.1867(2) 0.1185(3) 0.23876(12) 0.0620(9) Uani 1 1 d . . .
C3 C 0.10350(19) 0.32370(19) 0.20146(10) 0.0390(6) Uani 1 1 d . . .
C4 C -0.1090(2) 0.2128(2) 0.18293(11) 0.0463(7) Uani 1 1 d . . .
H4A H -0.1672 0.1779 0.1770 0.056 Uiso 1 1 calc R . .
H4B H -0.1105 0.2569 0.2074 0.056 Uiso 1 1 calc R . .
C5 C 0.28239(19) 0.3011(2) 0.14156(11) 0.0430(6) Uani 1 1 d . . .
H5A H 0.3283 0.2917 0.1231 0.052 Uiso 1 1 calc R . .
H5B H 0.3086 0.3449 0.1659 0.052 Uiso 1 1 calc R . .
C11 C -0.1540(3) 0.1963(3) 0.08623(12) 0.0599(9) Uani 1 1 d . . .
H11A H -0.1168 0.1402 0.0894 0.072 Uiso 1 1 calc R . .
H11B H -0.2164 0.1798 0.0895 0.072 Uiso 1 1 calc R . .
C12 C -0.1613(3) 0.2351(4) 0.03941(13) 0.0827(13) Uani 1 1 d . . .
H12A H -0.1876 0.1895 0.0165 0.099 Uiso 1 1 calc R . .
H12B H -0.0999 0.2522 0.0360 0.099 Uiso 1 1 calc R . .
H12C H -0.2010 0.2887 0.0353 0.099 Uiso 1 1 calc R . .
C13 C -0.1902(2) 0.3613(2) 0.12801(12) 0.0543(8) Uani 1 1 d . . .
H13A H -0.1999 0.3913 0.0980 0.065 Uiso 1 1 calc R . .
H13B H -0.2487 0.3316 0.1297 0.065 Uiso 1 1 calc R . .
C14 C -0.1676(3) 0.4324(3) 0.16442(15) 0.0718(11) Uani 1 1 d . . .
H14A H -0.2174 0.4770 0.1599 0.086 Uiso 1 1 calc R . .
H14B H -0.1100 0.4627 0.1628 0.086 Uiso 1 1 calc R . .
H14C H -0.1605 0.4038 0.1942 0.086 Uiso 1 1 calc R . .
C21 C -0.0508(3) 0.0277(3) 0.1765(2) 0.0891(16) Uani 1 1 d . . .
H21A H -0.1110 0.0128 0.1832 0.107 Uiso 1 1 calc R . .
H21B H -0.0605 0.0338 0.1432 0.107 Uiso 1 1 calc R . .
C22 C 0.0153(3) -0.0509(3) 0.1924(2) 0.108(2) Uani 1 1 d . . .
H22A H -0.0108 -0.1068 0.1773 0.130 Uiso 1 1 calc R . .
H22B H 0.0249 -0.0580 0.2253 0.130 Uiso 1 1 calc R . .
H22C H 0.0744 -0.0382 0.1848 0.130 Uiso 1 1 calc R . .
C23 C -0.0110(3) 0.1273(5) 0.2654(2) 0.133(3) Uani 1 1 d . . .
H23A H 0.0378 0.0834 0.2790 0.160 Uiso 1 1 calc R . .
H23B H 0.0092 0.1871 0.2789 0.160 Uiso 1 1 calc R . .
C24 C -0.0871(5) 0.1039(5) 0.2800(2) 0.129(2) Uani 1 1 d . . .
H24A H -0.0737 0.1073 0.3132 0.155 Uiso 1 1 calc R . .
H24B H -0.1053 0.0420 0.2702 0.155 Uiso 1 1 calc R . .
H24C H -0.1374 0.1457 0.2671 0.155 Uiso 1 1 calc R . .
C31 C 0.2118(2) 0.4688(2) 0.10247(13) 0.0581(9) Uani 1 1 d . . .
H31A H 0.2679 0.4714 0.0904 0.070 Uiso 1 1 calc R . .
H31B H 0.1622 0.5006 0.0806 0.070 Uiso 1 1 calc R . .
C32 C 0.2300(3) 0.5182(3) 0.14665(16) 0.0808(13) Uani 1 1 d . . .
H32A H 0.2457 0.5814 0.1419 0.097 Uiso 1 1 calc R . .
H32B H 0.2814 0.4894 0.1681 0.097 Uiso 1 1 calc R . .
H32C H 0.1749 0.5163 0.1590 0.097 Uiso 1 1 calc R . .
C33 C 0.1781(3) 0.3069(3) 0.04913(12) 0.0680(11) Uani 1 1 d . . .
H33A H 0.2384 0.3205 0.0423 0.082 Uiso 1 1 calc R . .
H33B H 0.1712 0.2402 0.0492 0.082 Uiso 1 1 calc R . .
C34 C 0.1030(3) 0.3458(4) 0.01164(13) 0.0975(18) Uani 1 1 d . . .
H34A H 0.1092 0.3218 -0.0177 0.117 Uiso 1 1 calc R . .
H34B H 0.1083 0.4120 0.0116 0.117 Uiso 1 1 calc R . .
H34C H 0.0427 0.3288 0.0167 0.117 Uiso 1 1 calc R . .
C41 C 0.3698(2) 0.1790(3) 0.21110(14) 0.0642(10) Uani 1 1 d . . .
H41A H 0.3711 0.1170 0.2237 0.077 Uiso 1 1 calc R . .
H41B H 0.4227 0.1850 0.1967 0.077 Uiso 1 1 calc R . .
C42 C 0.3810(3) 0.2471(4) 0.24983(15) 0.0890(15) Uani 1 1 d . . .
H42A H 0.4382 0.2345 0.2724 0.107 Uiso 1 1 calc R . .
H42B H 0.3287 0.2420 0.2641 0.107 Uiso 1 1 calc R . .
H42C H 0.3832 0.3086 0.2379 0.107 Uiso 1 1 calc R . .
C43 C 0.2716(3) 0.1087(2) 0.12515(14) 0.0614(10) Uani 1 1 d . . .
H43A H 0.2219 0.1190 0.0977 0.074 Uiso 1 1 calc R . .
H43B H 0.3311 0.1162 0.1165 0.074 Uiso 1 1 calc R . .
C44 C 0.2647(4) 0.0131(3) 0.14154(18) 0.0937(17) Uani 1 1 d . . .
H44A H 0.2732 -0.0296 0.1181 0.112 Uiso 1 1 calc R . .
H44B H 0.2040 0.0037 0.1479 0.112 Uiso 1 1 calc R . .
H44C H 0.3125 0.0030 0.1693 0.112 Uiso 1 1 calc R . .
F51A F 0.2091(14) 1.0273(13) -0.0477(5) 0.100(5) Uani 0.50 1 d P A 1
F52A F 0.2595(12) 1.0678(9) 0.0208(4) 0.078(4) Uani 0.50 1 d P A 1
F53A F 0.3251(11) 1.1100(8) -0.0296(4) 0.082(4) Uani 0.50 1 d P A 1
F54A F 0.567(3) 0.778(2) -0.0556(13) 0.067(7) Uani 0.50 1 d P B 1
F55A F 0.5174(17) 0.8965(14) -0.0955(7) 0.066(4) Uani 0.50 1 d P B 1
F56A F 0.441(2) 0.7886(19) -0.1021(7) 0.104(7) Uani 0.50 1 d P B 1
F61A F 0.7808(6) 0.7275(7) 0.0825(3) 0.097(4) Uani 0.50 1 d P C 1
F62A F 0.8610(4) 0.7964(6) 0.1359(3) 0.086(2) Uani 0.50 1 d P C 1
F63A F 0.7980(12) 0.6725(11) 0.1472(6) 0.116(7) Uani 0.50 1 d P C 1
F64A F 0.5689(14) 1.0329(12) 0.1946(6) 0.108(6) Uani 0.50 1 d P D 1
F65A F 0.6960(12) 0.9935(14) 0.2294(7) 0.099(5) Uani 0.50 1 d P D 1
F66A F 0.6787(13) 1.0696(11) 0.1702(6) 0.088(4) Uani 0.50 1 d P D 1
F71A F 0.4793(8) 0.4663(8) 0.1840(2) 0.108(3) Uani 0.50 1 d P E 1
F72A F 0.6045(5) 0.4740(9) 0.1655(4) 0.118(4) Uani 0.50 1 d P E 1
F73A F 0.5135(9) 0.3682(4) 0.1453(3) 0.104(4) Uani 0.50 1 d P E 1
F74A F 0.3801(14) 0.3976(13) -0.0185(7) 0.073(4) Uani 0.50 1 d P F 1
F75A F 0.3637(11) 0.5297(11) -0.0508(5) 0.0469(19) Uani 0.50 1 d P F 1
F76A F 0.265(2) 0.476(3) -0.0161(13) 0.072(6) Uani 0.50 1 d P F 1
F81A F 0.0614(7) 0.8127(9) 0.0614(4) 0.120(5) Uani 0.50 1 d P G 1
F82A F 0.0371(4) 0.7338(9) 0.1130(3) 0.092(3) Uani 0.50 1 d P G 1
F83A F 0.0909(4) 0.6756(5) 0.0612(3) 0.0823(17) Uani 0.50 1 d P G 1
F84A F 0.3917(7) 0.8481(12) 0.2503(3) 0.102(4) Uani 0.50 1 d P H 1
F85A F 0.3460(17) 0.7181(6) 0.2546(3) 0.160(7) Uani 0.50 1 d P H 1
F86A F 0.2549(8) 0.8296(13) 0.2499(4) 0.123(6) Uani 0.50 1 d P H 1
F51B F 0.2238(14) 1.0364(13) -0.0543(5) 0.084(5) Uani 0.50 1 d P A 2
F52B F 0.2301(13) 1.0421(10) 0.0142(5) 0.120(6) Uani 0.50 1 d P A 2
F53B F 0.3245(10) 1.1153(9) -0.0134(5) 0.115(5) Uani 0.50 1 d P A 2
F54B F 0.554(3) 0.7722(18) -0.0629(13) 0.057(4) Uani 0.50 1 d P B 2
F55B F 0.5319(18) 0.9100(15) -0.0853(7) 0.070(5) Uani 0.50 1 d P B 2
F56B F 0.4245(18) 0.7951(15) -0.1108(7) 0.072(3) Uani 0.50 1 d P B 2
F61B F 0.8111(8) 0.7656(10) 0.0885(4) 0.150(7) Uani 0.50 1 d P C 2
F62B F 0.8588(5) 0.7598(8) 0.1603(4) 0.118(3) Uani 0.50 1 d P C 2
F63B F 0.7796(11) 0.6593(11) 0.1249(5) 0.104(5) Uani 0.50 1 d P C 2
F64B F 0.5577(11) 1.0451(10) 0.1904(4) 0.056(2) Uani 0.50 1 d P D 2
F65B F 0.6735(15) 0.9802(16) 0.2341(7) 0.129(7) Uani 0.50 1 d P D 2
F66B F 0.6960(12) 1.0632(11) 0.1803(7) 0.111(6) Uani 0.50 1 d P D 2
F71B F 0.4768(5) 0.3957(8) 0.1609(4) 0.112(4) Uani 0.50 1 d P E 2
F72B F 0.5639(11) 0.5011(4) 0.1855(3) 0.114(4) Uani 0.50 1 d P E 2
F73B F 0.5970(7) 0.4076(9) 0.1416(3) 0.121(3) Uani 0.50 1 d P E 2
F74B F 0.3559(15) 0.3899(13) -0.0107(7) 0.073(4) Uani 0.50 1 d P F 2
F75B F 0.3664(13) 0.5117(12) -0.0437(5) 0.064(4) Uani 0.50 1 d P F 2
F76B F 0.2490(19) 0.490(3) -0.0188(13) 0.057(3) Uani 0.50 1 d P F 2
F81B F 0.0755(7) 0.7789(10) 0.0480(3) 0.113(6) Uani 0.50 1 d P G 2
F82B F 0.0352(4) 0.8188(10) 0.1041(4) 0.136(4) Uani 0.50 1 d P G 2
F83B F 0.0590(7) 0.6803(8) 0.0970(6) 0.160(6) Uani 0.50 1 d P G 2
F84B F 0.3967(8) 0.7610(16) 0.2559(2) 0.130(5) Uani 0.50 1 d P H 2
F85B F 0.2624(7) 0.7715(14) 0.2552(3) 0.114(5) Uani 0.50 1 d P H 2
F86B F 0.3343(19) 0.8852(8) 0.2466(3) 0.168(6) Uani 0.50 1 d P H 2
C51 C 0.41166(16) 0.82803(16) 0.03836(8) 0.0282(5) Uani 1 1 d . . .
C52 C 0.35576(17) 0.90501(17) 0.03103(8) 0.0314(5) Uani 1 1 d . . .
H52 H 0.3240 0.9221 0.0535 0.038 Uiso 1 1 calc R . .
C53 C 0.34483(19) 0.95760(18) -0.00808(9) 0.0357(5) Uani 1 1 d . A .
C54 C 0.38957(19) 0.93517(18) -0.04178(9) 0.0375(6) Uani 1 1 d . . .
H54 H 0.3822 0.9708 -0.0685 0.045 Uiso 1 1 calc R . .
C55 C 0.44549(19) 0.85902(18) -0.03532(9) 0.0350(5) Uani 1 1 d . B .
C56 C 0.45680(17) 0.80728(17) 0.00371(9) 0.0322(5) Uani 1 1 d . . .
H56 H 0.4964 0.7561 0.0072 0.039 Uiso 1 1 calc R . .
C57 C 0.2829(2) 1.0386(2) -0.01518(11) 0.0488(7) Uani 1 1 d . . .
C58 C 0.4910(3) 0.8324(2) -0.07261(11) 0.0508(8) Uani 1 1 d . . .
C61 C 0.53448(17) 0.80670(16) 0.11339(8) 0.0300(5) Uani 1 1 d . . .
C62 C 0.61595(17) 0.76367(18) 0.10963(9) 0.0344(5) Uani 1 1 d . . .
H62 H 0.6121 0.7101 0.0919 0.041 Uiso 1 1 calc R . .
C63 C 0.70250(18) 0.7970(2) 0.13105(10) 0.0407(6) Uani 1 1 d . C .
C64 C 0.7108(2) 0.8738(2) 0.15754(10) 0.0446(7) Uani 1 1 d . . .
H64 H 0.7696 0.8955 0.1729 0.054 Uiso 1 1 calc R . .
C65 C 0.63124(19) 0.91890(19) 0.16125(9) 0.0388(6) Uani 1 1 d . D .
C66 C 0.54529(17) 0.88658(17) 0.13911(9) 0.0334(5) Uani 1 1 d . . .
H66 H 0.4921 0.9197 0.1415 0.040 Uiso 1 1 calc R . .
C67 C 0.7865(2) 0.7474(3) 0.12497(14) 0.0571(9) Uani 1 1 d . . .
C68 C 0.6411(2) 1.0021(2) 0.19013(12) 0.0538(8) Uani 1 1 d . . .
C71 C 0.43643(16) 0.66020(17) 0.07714(8) 0.0285(5) Uani 1 1 d . . .
C72 C 0.47732(17) 0.60331(17) 0.11355(8) 0.0327(5) Uani 1 1 d . . .
H72 H 0.5054 0.6301 0.1419 0.039 Uiso 1 1 calc R . .
C73 C 0.47832(18) 0.50989(18) 0.10971(9) 0.0352(5) Uani 1 1 d . E .
C74 C 0.43788(18) 0.46779(18) 0.06892(9) 0.0354(5) Uani 1 1 d . . .
H74 H 0.4392 0.4037 0.0660 0.042 Uiso 1 1 calc R . .
C75 C 0.39567(17) 0.52178(17) 0.03272(8) 0.0321(5) Uani 1 1 d . F .
C76 C 0.39516(16) 0.61597(17) 0.03702(8) 0.0296(5) Uani 1 1 d . . .
H76 H 0.3655 0.6512 0.0116 0.036 Uiso 1 1 calc R . .
C77 C 0.5245(2) 0.4543(2) 0.15019(11) 0.0483(7) Uani 1 1 d . . .
C78 C 0.3473(2) 0.4797(2) -0.01128(10) 0.0406(6) Uani 1 1 d . . .
C81 C 0.35304(16) 0.77997(16) 0.11424(8) 0.0277(5) Uani 1 1 d . . .
C82 C 0.26042(17) 0.76879(17) 0.09200(8) 0.0323(5) Uani 1 1 d . . .
H82 H 0.2451 0.7613 0.0600 0.039 Uiso 1 1 calc R . .
C83 C 0.19037(17) 0.76828(19) 0.11504(9) 0.0374(6) Uani 1 1 d . G .
C84 C 0.20911(18) 0.77890(19) 0.16169(9) 0.0375(6) Uani 1 1 d . . .
H84 H 0.1610 0.7800 0.1774 0.045 Uiso 1 1 calc R . .
C85 C 0.30017(19) 0.78781(19) 0.18464(9) 0.0355(5) Uani 1 1 d . H .
C86 C 0.37028(17) 0.78823(17) 0.16139(8) 0.0311(5) Uani 1 1 d . . .
H86 H 0.4321 0.7944 0.1782 0.037 Uiso 1 1 calc R . .
C87 C 0.0931(2) 0.7533(3) 0.08927(12) 0.0610(9) Uani 1 1 d . . .
C88 C 0.3235(3) 0.7977(3) 0.23521(11) 0.0582(9) Uani 1 1 d . . .
B B 0.43342(18) 0.76998(18) 0.08566(9) 0.0276(5) Uani 1 1 d . . .
Cl1S Cl -0.0179(3) -0.0702(3) -0.03637(13) 0.1183(7) Uiso 0.50 1 d P I -1
Cl2S Cl 0.0350(3) 0.0319(3) 0.04960(13) 0.1183(7) Uiso 0.50 1 d P I -1
C1S C 0.0209(10) 0.0256(9) -0.0080(5) 0.1183(7) Uiso 0.50 1 d P I -1
H1SA H -0.0218 0.0749 -0.0214 0.142 Uiso 0.50 1 calc PR I -1
H1SB H 0.0811 0.0399 -0.0146 0.142 Uiso 0.50 1 calc PR I -1

loop_
_atom_site_aniso_label
_atom_site_aniso_U_11
_atom_site_aniso_U_22
_atom_site_aniso_U_33
_atom_site_aniso_U_23
_atom_site_aniso_U_13
_atom_site_aniso_U_12
Rh1 0.02710(10) 0.03970(11) 0.03285(11) 0.00542(8) 0.00739(8) -0.00110(8)
Rh2 0.03143(10) 0.03733(11) 0.03090(10) 0.00209(8) 0.01201(8) 0.00390(8)
P1 0.0273(3) 0.0452(4) 0.0361(3) -0.0014(3) 0.0084(3) -0.0016(3)
P2 0.0435(4) 0.0516(5) 0.0641(5) 0.0207(4) 0.0328(4) 0.0096(3)
P3 0.0326(3) 0.0501(4) 0.0378(4) 0.0055(3) 0.0111(3) -0.0074(3)
P4 0.0295(3) 0.0386(4) 0.0445(4) -0.0038(3) 0.0128(3) 0.0013(3)
O1 0.0657(18) 0.098(2) 0.171(4) 0.088(3) 0.031(2) 0.0225(17)
O2 0.077(2) 0.150(3) 0.092(2) 0.075(2) 0.0207(17) 0.039(2)
O3 0.0811(17) 0.0575(14) 0.0490(13) -0.0176(11) 0.0104(12) 0.0038(13)
C1 0.0399(17) 0.068(2) 0.087(3) 0.036(2) 0.0162(17) 0.0037(16)
C2 0.0505(19) 0.081(3) 0.058(2) 0.0267(19) 0.0190(16) 0.0161(18)
C3 0.0376(14) 0.0415(15) 0.0385(14) -0.0035(12) 0.0102(11) 0.0004(11)
C4 0.0375(14) 0.0545(17) 0.0540(17) 0.0094(14) 0.0252(13) 0.0048(13)
C5 0.0301(13) 0.0467(16) 0.0530(17) 0.0025(13) 0.0114(12) -0.0042(11)
C11 0.0515(19) 0.072(2) 0.056(2) -0.0186(17) 0.0125(15) -0.0216(17)
C12 0.082(3) 0.109(4) 0.046(2) -0.013(2) -0.0073(19) -0.019(3)
C13 0.0371(15) 0.060(2) 0.066(2) 0.0087(16) 0.0130(14) 0.0102(14)
C14 0.079(3) 0.058(2) 0.087(3) -0.002(2) 0.035(2) 0.0173(19)
C21 0.049(2) 0.048(2) 0.177(5) 0.010(3) 0.040(3) -0.0081(17)
C22 0.078(3) 0.049(2) 0.208(7) 0.025(3) 0.056(4) 0.003(2)
C23 0.084(3) 0.198(6) 0.139(5) 0.135(5) 0.069(3) 0.070(4)
C24 0.169(7) 0.125(5) 0.119(5) 0.029(4) 0.082(5) 0.031(5)
C31 0.0479(18) 0.057(2) 0.071(2) 0.0220(17) 0.0151(16) -0.0084(15)
C32 0.099(3) 0.046(2) 0.097(3) 0.002(2) 0.022(3) -0.013(2)
C33 0.061(2) 0.105(3) 0.0434(18) -0.0050(19) 0.0236(16) -0.021(2)
C34 0.064(2) 0.188(6) 0.0396(19) 0.008(3) 0.0087(17) -0.040(3)
C41 0.0350(16) 0.073(2) 0.081(3) 0.015(2) 0.0046(16) 0.0081(15)
C42 0.072(3) 0.106(4) 0.070(3) -0.003(3) -0.023(2) -0.016(3)
C43 0.073(2) 0.0512(19) 0.075(2) -0.0168(17) 0.049(2) -0.0073(17)
C44 0.146(5) 0.042(2) 0.118(4) -0.017(2) 0.081(4) 0.004(2)
F51A 0.061(5) 0.078(6) 0.133(12) -0.033(7) -0.031(7) 0.030(4)
F52A 0.134(10) 0.061(4) 0.045(3) 0.005(3) 0.033(4) 0.052(5)
F53A 0.112(7) 0.044(5) 0.107(6) 0.040(5) 0.059(6) 0.023(4)
F54A 0.077(9) 0.077(10) 0.060(12) 0.012(7) 0.042(9) 0.035(8)
F55A 0.096(8) 0.061(8) 0.061(7) 0.022(6) 0.055(6) 0.023(7)
F56A 0.102(11) 0.172(13) 0.039(8) -0.050(8) 0.017(7) 0.002(8)
F61A 0.056(4) 0.143(9) 0.093(6) -0.054(7) 0.023(3) 0.024(4)
F62A 0.028(3) 0.098(5) 0.137(8) -0.029(5) 0.027(4) -0.013(3)
F63A 0.082(9) 0.103(13) 0.172(13) 0.073(10) 0.048(9) 0.049(9)
F64A 0.070(7) 0.099(10) 0.148(12) -0.086(8) 0.014(7) -0.008(6)
F65A 0.109(5) 0.071(7) 0.079(10) -0.029(6) -0.054(6) 0.005(5)
F66A 0.116(10) 0.044(4) 0.104(5) 0.003(4) 0.023(5) -0.022(5)
F71A 0.177(9) 0.104(5) 0.050(3) 0.041(3) 0.040(4) 0.060(6)
F72A 0.041(3) 0.147(10) 0.135(9) 0.095(7) -0.042(4) -0.037(5)
F73A 0.173(11) 0.029(2) 0.078(5) 0.012(2) -0.036(6) 0.010(4)
F74A 0.105(9) 0.053(7) 0.054(6) -0.024(5) 0.004(4) 0.022(6)
F75A 0.061(3) 0.060(5) 0.023(4) 0.006(3) 0.016(3) -0.014(3)
F76A 0.030(9) 0.128(17) 0.059(10) -0.037(9) 0.011(7) -0.022(8)
F81A 0.050(5) 0.116(7) 0.167(13) 0.077(8) -0.031(7) 0.004(4)
F82A 0.028(2) 0.171(9) 0.081(4) 0.001(6) 0.022(2) -0.021(5)
F83A 0.043(3) 0.098(5) 0.093(4) -0.035(4) -0.009(3) -0.020(3)
F84A 0.087(5) 0.185(13) 0.035(3) -0.044(6) 0.017(4) -0.075(6)
F85A 0.33(2) 0.089(5) 0.041(3) 0.030(3) 0.010(9) -0.001(9)
F86A 0.097(6) 0.231(15) 0.050(5) -0.040(7) 0.034(4) 0.042(9)
F51B 0.095(10) 0.098(7) 0.049(3) 0.012(4) -0.005(4) 0.056(7)
F52B 0.154(13) 0.121(11) 0.116(11) 0.072(7) 0.097(9) 0.106(10)
F53B 0.084(7) 0.034(4) 0.204(14) -0.014(7) -0.017(8) 0.012(4)
F54B 0.085(11) 0.049(5) 0.051(8) 0.006(4) 0.040(8) 0.019(4)
F55B 0.105(8) 0.051(4) 0.079(10) 0.008(5) 0.071(8) -0.003(4)
F56B 0.084(7) 0.103(6) 0.028(6) -0.018(4) 0.011(5) 0.006(4)
F61B 0.121(9) 0.201(12) 0.166(12) 0.133(10) 0.113(9) 0.116(9)
F62B 0.041(4) 0.160(10) 0.129(8) -0.034(6) -0.025(4) 0.035(5)
F63B 0.057(5) 0.057(4) 0.206(16) 0.006(9) 0.050(8) 0.017(4)
F64B 0.053(4) 0.048(3) 0.064(4) -0.019(3) 0.008(3) 0.002(3)
F65B 0.24(2) 0.074(7) 0.047(4) -0.022(4) -0.022(8) 0.015(10)
F66B 0.079(6) 0.071(9) 0.200(17) -0.069(9) 0.068(9) -0.051(5)
F71B 0.047(3) 0.136(9) 0.131(9) 0.106(7) -0.025(4) -0.039(4)
F72B 0.198(11) 0.042(3) 0.058(4) 0.013(3) -0.062(5) -0.007(5)
F73B 0.091(5) 0.156(8) 0.126(7) 0.082(6) 0.048(5) 0.089(6)
F74B 0.117(11) 0.041(3) 0.054(6) -0.019(4) 0.005(5) -0.008(5)
F75B 0.090(5) 0.082(8) 0.021(4) 0.002(4) 0.016(4) -0.046(5)
F76B 0.027(7) 0.092(6) 0.049(4) -0.014(4) 0.000(5) -0.011(5)
F81B 0.032(3) 0.254(18) 0.045(3) 0.011(5) -0.005(2) -0.020(6)
F82B 0.041(3) 0.247(12) 0.110(6) -0.051(7) -0.001(3) 0.037(5)
F83B 0.077(7) 0.128(8) 0.230(16) 0.074(9) -0.060(7) -0.070(6)
F84B 0.087(5) 0.271(17) 0.029(3) 0.015(8) 0.007(3) 0.070(8)
F85B 0.071(6) 0.244(15) 0.033(3) 0.006(7) 0.024(3) -0.051(8)
F86B 0.321(19) 0.113(7) 0.058(4) -0.047(4) 0.024(10) -0.054(12)
C51 0.0288(11) 0.0287(11) 0.0272(11) -0.0002(9) 0.0065(9) -0.0024(9)
C52 0.0366(13) 0.0321(12) 0.0263(11) -0.0011(9) 0.0090(9) 0.0010(10)
C53 0.0421(14) 0.0315(12) 0.0334(13) 0.0031(10) 0.0084(11) 0.0041(11)
C54 0.0458(15) 0.0370(13) 0.0312(12) 0.0069(10) 0.0121(11) 0.0007(11)
C55 0.0410(14) 0.0356(13) 0.0319(12) 0.0010(10) 0.0157(11) -0.0014(11)
C56 0.0335(12) 0.0319(12) 0.0329(12) 0.0018(10) 0.0109(10) 0.0011(10)
C57 0.0601(19) 0.0435(16) 0.0445(16) 0.0091(13) 0.0156(14) 0.0153(14)
C58 0.068(2) 0.0489(17) 0.0439(17) 0.0079(14) 0.0309(16) 0.0090(16)
C61 0.0295(12) 0.0325(12) 0.0273(11) 0.0040(9) 0.0054(9) -0.0021(9)
C62 0.0320(12) 0.0376(13) 0.0339(12) 0.0037(10) 0.0081(10) -0.0001(10)
C63 0.0299(13) 0.0469(15) 0.0447(15) 0.0099(12) 0.0074(11) -0.0004(11)
C64 0.0343(14) 0.0485(16) 0.0465(16) 0.0057(13) 0.0002(12) -0.0106(12)
C65 0.0402(14) 0.0374(14) 0.0364(13) 0.0025(11) 0.0036(11) -0.0078(11)
C66 0.0333(12) 0.0324(12) 0.0334(12) 0.0022(10) 0.0056(10) -0.0010(10)
C67 0.0329(15) 0.062(2) 0.076(2) 0.0099(18) 0.0114(15) 0.0038(14)
C68 0.0515(19) 0.0456(17) 0.058(2) -0.0083(15) 0.0009(15) -0.0086(15)
C71 0.0270(11) 0.0317(12) 0.0276(11) 0.0012(9) 0.0081(9) 0.0007(9)
C72 0.0329(12) 0.0348(13) 0.0291(12) 0.0011(10) 0.0044(10) -0.0008(10)
C73 0.0318(12) 0.0342(13) 0.0379(13) 0.0067(10) 0.0047(10) 0.0021(10)
C74 0.0335(13) 0.0288(12) 0.0442(14) 0.0009(10) 0.0098(11) 0.0003(10)
C75 0.0296(12) 0.0351(13) 0.0332(12) -0.0040(10) 0.0104(10) -0.0040(10)
C76 0.0286(11) 0.0338(12) 0.0270(11) 0.0025(9) 0.0076(9) 0.0010(9)
C77 0.0519(18) 0.0389(15) 0.0473(17) 0.0111(13) -0.0023(14) 0.0011(13)
C78 0.0425(16) 0.0414(15) 0.0386(15) -0.0064(12) 0.0110(12) -0.0058(12)
C81 0.0298(11) 0.0253(11) 0.0277(11) 0.0000(9) 0.0062(9) -0.0005(9)
C82 0.0315(12) 0.0389(13) 0.0255(11) -0.0010(10) 0.0046(9) -0.0036(10)
C83 0.0279(12) 0.0439(15) 0.0396(14) 0.0020(11) 0.0060(10) -0.0035(11)
C84 0.0358(13) 0.0413(14) 0.0397(14) 0.0003(11) 0.0175(11) -0.0026(11)
C85 0.0414(14) 0.0383(13) 0.0289(12) -0.0023(10) 0.0124(10) -0.0035(11)
C86 0.0306(12) 0.0349(12) 0.0269(11) -0.0006(9) 0.0051(9) -0.0011(10)
C87 0.0332(15) 0.094(3) 0.0534(19) 0.0047(19) 0.0049(14) -0.0131(17)
C88 0.059(2) 0.085(3) 0.0348(15) -0.0091(16) 0.0193(15) -0.0100(19)
B 0.0282(12) 0.0295(13) 0.0246(12) 0.0005(10) 0.0051(10) 0.0000(10)

loop_
_atom_type_symbol
_atom_type_description
_atom_type_scat_dispersion_real
_atom_type_scat_dispersion_imag
_atom_type_scat_source
C C 0.0033 0.0016 'International Tables Vol C Tables 4.2.6.8 and 6.1.1.4'
H H 0.0000 0.0000 'International Tables Vol C Tables 4.2.6.8 and 6.1.1.4'
B B 0.0013 0.0007 'International Tables Vol C Tables 4.2.6.8 and 6.1.1.4'
O O 0.0106 0.0060 'International Tables Vol C Tables 4.2.6.8 and 6.1.1.4'
F F 0.0171 0.0103 'International Tables Vol C Tables 4.2.6.8 and 6.1.1.4'
P P 0.1023 0.0942 'International Tables Vol C Tables 4.2.6.8 and 6.1.1.4'
Cl Cl 0.1484 0.1585 'International Tables Vol C Tables 4.2.6.8 and 6.1.1.4'
Rh Rh -1.1178 0.9187 'International Tables Vol C Tables 4.2.6.8 and 6.1.1.4'

loop_
_geom_angle_atom_site_label_1
_geom_angle_atom_site_label_2
_geom_angle_atom_site_label_3
_geom_angle
C1 Rh1 C3 117.46(16)
C1 Rh1 P1 89.17(11)
C3 Rh1 P1 98.61(8)
C1 Rh1 P3 88.15(11)
C3 Rh1 P3 97.94(8)
P1 Rh1 P3 162.52(3)
C1 Rh1 Rh2 166.69(15)
C3 Rh1 Rh2 49.23(8)
P1 Rh1 Rh2 92.63(2)
P3 Rh1 Rh2 93.93(2)
C1 Rh1 H1 154.5(12)
C3 Rh1 H1 88.0(11)
P1 Rh1 H1 87.9(12)
P3 Rh1 H1 87.2(12)
Rh2 Rh1 H1 38.8(11)
C2 Rh2 C3 115.91(16)
C2 Rh2 P2 89.15(11)
C3 Rh2 P2 95.74(8)
C2 Rh2 P4 87.25(11)
C3 Rh2 P4 100.29(8)
P2 Rh2 P4 163.54(3)
C2 Rh2 Rh1 165.71(14)
C3 Rh2 Rh1 49.97(8)
P2 Rh2 Rh1 94.26(2)
P4 Rh2 Rh1 93.16(2)
C2 Rh2 H1 154.4(12)
C3 Rh2 H1 89.3(12)
P2 Rh2 H1 92.3(12)
P4 Rh2 H1 84.2(12)
Rh1 Rh2 H1 39.4(12)
C13 P1 C4 102.75(15)
C13 P1 C11 102.99(18)
C4 P1 C11 103.25(17)
C13 P1 Rh1 118.15(12)
C4 P1 Rh1 113.98(10)
C11 P1 Rh1 113.90(12)
C21 P2 C4 105.36(18)
C21 P2 C23 108.1(3)
C4 P2 C23 100.61(18)
C21 P2 Rh2 114.40(14)
C4 P2 Rh2 114.34(10)
C23 P2 Rh2 112.91(19)
C33 P3 C5 103.99(18)
C33 P3 C31 103.07(19)
C5 P3 C31 101.75(15)
C33 P3 Rh1 114.62(12)
C5 P3 Rh1 114.21(10)
C31 P3 Rh1 117.40(12)
C43 P4 C5 104.51(16)
C43 P4 C41 103.52(19)
C5 P4 C41 102.37(16)
C43 P4 Rh2 112.09(12)
C5 P4 Rh2 114.44(10)
C41 P4 Rh2 118.34(14)
O1 C1 Rh1 179.5(5)
O2 C2 Rh2 177.7(4)
O3 C3 Rh2 138.5(2)
O3 C3 Rh1 140.7(2)
Rh2 C3 Rh1 80.79(10)
P1 C4 P2 113.02(14)
P4 C5 P3 113.66(15)
C12 C11 P1 113.2(3)
C14 C13 P1 114.3(3)
C22 C21 P2 114.5(4)
C24 C23 P2 121.7(5)
C32 C31 P3 114.7(3)
C34 C33 P3 114.4(3)
C42 C41 P4 113.5(3)
C44 C43 P4 113.1(3)
C52 C51 C56 115.5(2)
C52 C51 B 123.7(2)
C56 C51 B 120.5(2)
C53 C52 C51 122.4(2)
C54 C53 C52 120.8(2)
C54 C53 C57 118.3(2)
C52 C53 C57 120.9(2)
C53 C54 C55 117.9(2)
C56 C55 C54 121.2(2)
C56 C55 C58 120.8(2)
C54 C55 C58 118.0(2)
C55 C56 C51 122.2(2)
F53B C57 F51B 106.2(11)
F52A C57 F51A 109.4(12)
F53B C57 F52B 107.3(9)
F51B C57 F52B 103.2(12)
F52A C57 F53A 104.5(9)
F51A C57 F53A 103.3(11)
F53B C57 C53 114.8(7)
F52A C57 C53 115.1(7)
F51B C57 C53 112.1(9)
F51A C57 C53 113.0(9)
F52B C57 C53 112.4(7)
F53A C57 C53 110.4(7)
F56A C58 F55A 102.2(17)
F56A C58 F54A 106(2)
F55A C58 F54A 107.3(16)
F54B C58 F55B 106.6(17)
F54B C58 F56B 105(2)
F55B C58 F56B 110.9(14)
F56A C58 C55 112.4(15)
F54B C58 C55 116.7(15)
F55A C58 C55 117.5(9)
F54A C58 C55 110.4(14)
F55B C58 C55 107.2(9)
F56B C58 C55 110.7(11)
C62 C61 C66 115.9(2)
C62 C61 B 121.5(2)
C66 C61 B 122.4(2)
C63 C62 C61 122.1(3)
C64 C63 C62 120.6(3)
C64 C63 C67 120.6(3)
C62 C63 C67 118.8(3)
C63 C64 C65 118.6(3)
C66 C65 C64 120.6(3)
C66 C65 C68 121.3(3)
C64 C65 C68 118.1(3)
C65 C66 C61 122.1(2)
F63A C67 F61A 107.0(9)
F61B C67 F63B 104.3(10)
F63A C67 F62A 109.9(9)
F61A C67 F62A 103.5(6)
F61B C67 F62B 108.7(7)
F63B C67 F62B 100.7(8)
F61B C67 C63 115.0(5)
F63A C67 C63 111.7(9)
F61A C67 C63 111.5(5)
F63B C67 C63 114.8(7)
F62A C67 C63 112.7(5)
F62B C67 C63 112.1(5)
F64A C68 F65A 109.1(14)
F66B C68 F65B 107.0(13)
F64A C68 F66A 104.3(12)
F65A C68 F66A 104.1(13)
F66B C68 F64B 107.3(10)
F65B C68 F64B 102.7(12)
F64A C68 C65 114.0(9)
F65A C68 C65 114.6(10)
F66B C68 C65 114.6(9)
F65B C68 C65 110.2(10)
F66A C68 C65 109.8(10)
F64B C68 C65 114.2(7)
C76 C71 C72 115.4(2)
C76 C71 B 125.3(2)
C72 C71 B 119.2(2)
C73 C72 C71 122.7(2)
C72 C73 C74 120.6(2)
C72 C73 C77 119.2(2)
C74 C73 C77 120.2(2)
C75 C74 C73 118.1(2)
C74 C75 C76 120.7(2)
C74 C75 C78 120.3(2)
C76 C75 C78 119.0(2)
C71 C76 C75 122.5(2)
F72A C77 F73A 111.8(7)
F71B C77 F72B 110.0(7)
F71B C77 F73B 103.5(7)
F72B C77 F73B 101.5(7)
F72A C77 F71A 107.3(7)
F73A C77 F71A 98.3(6)
F71B C77 C73 114.9(4)
F72A C77 C73 113.9(4)
F73A C77 C73 115.0(4)
F72B C77 C73 114.6(4)
F73B C77 C73 110.8(4)
F71A C77 C73 109.2(3)
F75B C78 F74B 111.6(11)
F76A C78 F74A 110(2)
F75B C78 F76B 105.1(17)
F74B C78 F76B 101.4(18)
F76A C78 F75A 106.4(19)
F74A C78 F75A 100.6(9)
F75B C78 C75 114.4(10)
F76A C78 C75 113(2)
F74B C78 C75 112.1(10)
F74A C78 C75 113.7(10)
F76B C78 C75 111.1(17)
F75A C78 C75 112.2(8)
C86 C81 C82 115.4(2)
C86 C81 B 124.3(2)
C82 C81 B 119.8(2)
C83 C82 C81 122.4(2)
C84 C83 C82 121.1(2)
C84 C83 C87 119.4(3)
C82 C83 C87 119.6(3)
C85 C84 C83 117.8(2)
C84 C85 C86 121.0(2)
C84 C85 C88 119.4(3)
C86 C85 C88 119.6(3)
C85 C86 C81 122.4(2)
F81A C87 F82A 110.7(7)
F83B C87 F81B 116.3(9)
F81A C87 F83A 102.2(7)
F82A C87 F83A 103.3(6)
F83B C87 F82B 103.0(8)
F81B C87 F82B 96.0(7)
F81A C87 C83 115.1(6)
F83B C87 C83 115.0(5)
F82A C87 C83 115.5(4)
F81B C87 C83 114.9(5)
F83A C87 C83 108.3(3)
F82B C87 C83 108.6(4)
F84B C88 F85B 105.8(7)
F84A C88 F86A 107.4(8)
F84A C88 F85A 105.2(8)
F86A C88 F85A 108.1(8)
F84B C88 F86B 104.5(8)
F85B C88 F86B 103.2(8)
F84B C88 C85 116.0(5)
F84A C88 C85 114.0(4)
F85B C88 C85 115.9(5)
F86A C88 C85 111.8(6)
F85A C88 C85 110.1(5)
F86B C88 C85 110.1(5)
C51 B C61 104.33(19)
C51 B C81 113.20(19)
C61 B C81 113.53(19)
C51 B C71 112.71(19)
C61 B C71 110.5(2)
C81 B C71 102.79(19)
Cl1S C1S Cl2S 120.8(7)

loop_
_geom_bond_atom_site_label_1
_geom_bond_atom_site_label_2
_geom_bond_distance
Rh1 C1 1.842(4)
Rh1 C3 2.142(3)
Rh1 P1 2.3128(7)
Rh1 P3 2.3211(7)
Rh1 Rh2 2.7613(3)
Rh1 H1 1.79(4)
Rh2 C2 1.850(3)
Rh2 C3 2.119(3)
Rh2 P2 2.3034(8)
Rh2 P4 2.3051(7)
Rh2 H1 1.77(4)
P1 C13 1.820(3)
P1 C4 1.822(3)
P1 C11 1.824(3)
P2 C21 1.800(5)
P2 C4 1.830(3)
P2 C23 1.910(5)
P3 C33 1.820(4)
P3 C5 1.824(3)
P3 C31 1.835(3)
P4 C43 1.820(3)
P4 C5 1.822(3)
P4 C41 1.832(4)
O1 C1 1.145(4)
O2 C2 1.141(4)
O3 C3 1.135(3)
C11 C12 1.509(6)
C13 C14 1.503(5)
C21 C22 1.527(6)
C23 C24 1.356(7)
C31 C32 1.492(6)
C33 C34 1.512(6)
C41 C42 1.524(6)
C43 C44 1.507(5)
F51A C57 1.308(17)
F52A C57 1.291(13)
F53A C57 1.352(11)
F54A C58 1.39(4)
F55A C58 1.29(2)
F56A C58 1.21(3)
F61A C67 1.301(9)
F62A C67 1.304(7)
F63A C67 1.285(17)
F64A C68 1.21(2)
F65A C68 1.284(15)
F66A C68 1.353(15)
F71A C77 1.362(7)
F72A C77 1.212(6)
F73A C77 1.284(7)
F74A C78 1.344(19)
F75A C78 1.474(13)
F76A C78 1.21(3)
F81A C87 1.232(9)
F82A C87 1.255(7)
F83A C87 1.424(7)
F84A C88 1.259(8)
F85A C88 1.322(9)
F86A C88 1.296(10)
F51B C57 1.302(15)
F52B C57 1.320(17)
F53B C57 1.286(13)
F54B C58 1.28(3)
F55B C58 1.39(2)
F56B C58 1.45(2)
F61B C67 1.272(9)
F62B C67 1.345(8)
F63B C67 1.304(16)
F64B C68 1.399(17)
F65B C68 1.35(2)
F66B C68 1.300(15)
F71B C77 1.211(6)
F72B C77 1.294(7)
F73B C77 1.358(7)
F74B C78 1.33(2)
F75B C78 1.182(14)
F76B C78 1.44(3)
F81B C87 1.273(9)
F82B C87 1.436(9)
F83B C87 1.237(8)
F84B C88 1.250(8)
F85B C88 1.268(8)
F86B C88 1.336(11)
C51 C52 1.397(3)
C51 C56 1.406(3)
C51 B 1.636(3)
C52 C53 1.394(3)
C53 C54 1.384(4)
C53 C57 1.497(4)
C54 C55 1.387(4)
C55 C56 1.384(4)
C55 C58 1.500(4)
C61 C62 1.401(4)
C61 C66 1.401(4)
C61 B 1.640(4)
C62 C63 1.395(4)
C63 C64 1.377(4)
C63 C67 1.500(4)
C64 C65 1.389(4)
C65 C66 1.388(4)
C65 C68 1.495(4)
C71 C76 1.391(3)
C71 C72 1.407(3)
C71 B 1.643(4)
C72 C73 1.384(4)
C73 C74 1.389(4)
C73 C77 1.503(4)
C74 C75 1.383(4)
C75 C76 1.396(3)
C75 C78 1.495(4)
C81 C86 1.396(3)
C81 C82 1.401(3)
C81 B 1.642(3)
C82 C83 1.386(4)
C83 C84 1.384(4)
C83 C87 1.498(4)
C84 C85 1.383(4)
C85 C86 1.391(3)
C85 C88 1.497(4)
Cl1S C1S 1.687(14)
Cl2S C1S 1.709(14)

loop_
_geom_torsion_atom_site_label_1
_geom_torsion_atom_site_label_2
_geom_torsion_atom_site_label_3
_geom_torsion_atom_site_label_4
_geom_torsion
C1 Rh1 Rh2 C2 -11.1(6)
C3 Rh1 Rh2 C2 -9.5(4)
P1 Rh1 Rh2 C2 -108.6(4)
P3 Rh1 Rh2 C2 87.6(4)
C1 Rh1 Rh2 C3 -1.6(5)
P1 Rh1 Rh2 C3 -99.11(10)
P3 Rh1 Rh2 C3 97.10(10)
C1 Rh1 Rh2 P2 92.4(4)
C3 Rh1 Rh2 P2 93.92(10)
P1 Rh1 Rh2 P2 -5.19(3)
P3 Rh1 Rh2 P2 -168.98(3)
C1 Rh1 Rh2 P4 -102.3(4)
C3 Rh1 Rh2 P4 -100.79(10)
P1 Rh1 Rh2 P4 160.10(3)
P3 Rh1 Rh2 P4 -3.69(3)
C1 Rh1 P1 C13 -21.6(2)
C3 Rh1 P1 C13 96.02(16)
P3 Rh1 P1 C13 -102.84(16)
Rh2 Rh1 P1 C13 145.16(14)
C1 Rh1 P1 C4 -142.44(19)
C3 Rh1 P1 C4 -24.78(14)
P3 Rh1 P1 C4 136.36(14)
Rh2 Rh1 P1 C4 24.37(12)
C1 Rh1 P1 C11 99.4(2)
C3 Rh1 P1 C11 -142.91(17)
P3 Rh1 P1 C11 18.23(19)
Rh2 Rh1 P1 C11 -93.77(15)
C2 Rh2 P2 C21 -86.2(2)
C3 Rh2 P2 C21 157.8(2)
P4 Rh2 P2 C21 -8.9(2)
Rh1 Rh2 P2 C21 107.7(2)
C2 Rh2 P2 C4 152.15(18)
C3 Rh2 P2 C4 36.20(15)
P4 Rh2 P2 C4 -130.51(15)
Rh1 Rh2 P2 C4 -13.96(13)
C2 Rh2 P2 C23 37.9(3)
C3 Rh2 P2 C23 -78.0(2)
P4 Rh2 P2 C23 115.3(2)
Rh1 Rh2 P2 C23 -128.2(2)
C1 Rh1 P3 C33 -87.9(2)
C3 Rh1 P3 C33 154.60(18)
P1 Rh1 P3 C33 -6.6(2)
Rh2 Rh1 P3 C33 105.24(17)
C1 Rh1 P3 C5 152.24(18)
C3 Rh1 P3 C5 34.76(14)
P1 Rh1 P3 C5 -126.41(14)
Rh2 Rh1 P3 C5 -14.60(12)
C1 Rh1 P3 C31 33.3(2)
C3 Rh1 P3 C31 -84.22(16)
P1 Rh1 P3 C31 114.61(16)
Rh2 Rh1 P3 C31 -133.58(14)
C2 Rh2 P4 C43 97.6(2)
C3 Rh2 P4 C43 -146.60(17)
P2 Rh2 P4 C43 19.95(19)
Rh1 Rh2 P4 C43 -96.74(15)
C2 Rh2 P4 C5 -143.65(18)
C3 Rh2 P4 C5 -27.81(14)
P2 Rh2 P4 C5 138.74(14)
Rh1 Rh2 P4 C5 22.05(12)
C2 Rh2 P4 C41 -22.8(2)
C3 Rh2 P4 C41 93.02(17)
P2 Rh2 P4 C41 -100.42(18)
Rh1 Rh2 P4 C41 142.88(15)
C3 Rh1 C1 O1 177(100)
P1 Rh1 C1 O1 -84(58)
P3 Rh1 C1 O1 79(58)
Rh2 Rh1 C1 O1 178(100)
C3 Rh2 C2 O2 -130(11)
P2 Rh2 C2 O2 134(11)
P4 Rh2 C2 O2 -30(11)
Rh1 Rh2 C2 O2 -122(11)
C2 Rh2 C3 O3 -3.9(4)
P2 Rh2 C3 O3 88.0(4)
P4 Rh2 C3 O3 -95.8(4)
Rh1 Rh2 C3 O3 178.7(4)
C2 Rh2 C3 Rh1 177.40(12)
P2 Rh2 C3 Rh1 -90.75(7)
P4 Rh2 C3 Rh1 85.45(7)
C1 Rh1 C3 O3 0.9(4)
P1 Rh1 C3 O3 -92.6(4)
P3 Rh1 C3 O3 93.0(4)
Rh2 Rh1 C3 O3 -178.7(4)
C1 Rh1 C3 Rh2 179.60(12)
P1 Rh1 C3 Rh2 86.03(7)
P3 Rh1 C3 Rh2 -88.35(7)
C13 P1 C4 P2 -168.18(19)
C11 P1 C4 P2 85.0(2)
Rh1 P1 C4 P2 -39.1(2)
C21 P2 C4 P1 -92.6(3)
C23 P2 C4 P1 155.1(3)
Rh2 P2 C4 P1 33.8(2)
C43 P4 C5 P3 86.0(2)
C41 P4 C5 P3 -166.27(19)
Rh2 P4 C5 P3 -37.0(2)
C33 P3 C5 P4 -92.6(2)
C31 P3 C5 P4 160.54(19)
Rh1 P3 C5 P4 33.0(2)
C13 P1 C11 C12 70.1(3)
C4 P1 C11 C12 176.8(3)
Rh1 P1 C11 C12 -59.1(3)
C4 P1 C13 C14 68.9(3)
C11 P1 C13 C14 176.0(3)
Rh1 P1 C13 C14 -57.5(3)
C4 P2 C21 C22 -173.4(4)
C23 P2 C21 C22 -66.5(4)
Rh2 P2 C21 C22 60.2(4)
C21 P2 C23 C24 -56.1(6)
C4 P2 C23 C24 54.1(6)
Rh2 P2 C23 C24 176.4(5)
C33 P3 C31 C32 -172.1(3)
C5 P3 C31 C32 -64.6(3)
Rh1 P3 C31 C32 60.8(3)
C5 P3 C33 C34 -173.9(3)
C31 P3 C33 C34 -68.0(3)
Rh1 P3 C33 C34 60.7(3)
C43 P4 C41 C42 177.1(3)
C5 P4 C41 C42 68.6(3)
Rh2 P4 C41 C42 -58.2(3)
C5 P4 C43 C44 175.6(3)
C41 P4 C43 C44 68.7(4)
Rh2 P4 C43 C44 -60.0(4)
C56 C51 C52 C53 0.4(4)
B C51 C52 C53 174.3(2)
C51 C52 C53 C54 0.1(4)
C51 C52 C53 C57 178.8(3)
C52 C53 C54 C55 -0.1(4)
C57 C53 C54 C55 -178.8(3)
C53 C54 C55 C56 -0.4(4)
C53 C54 C55 C58 177.5(3)
C54 C55 C56 C51 0.9(4)
C58 C55 C56 C51 -177.0(3)
C52 C51 C56 C55 -0.9(4)
B C51 C56 C55 -175.0(2)
C54 C53 C57 F53B -70.3(8)
C52 C53 C57 F53B 111.0(8)
C54 C53 C57 F52A -165.4(8)
C52 C53 C57 F52A 15.9(9)
C54 C53 C57 F51B 51.0(10)
C52 C53 C57 F51B -127.7(10)
C54 C53 C57 F51A 67.9(10)
C52 C53 C57 F51A -110.8(10)
C54 C53 C57 F52B 166.8(8)
C52 C53 C57 F52B -11.9(9)
C54 C53 C57 F53A -47.3(7)
C52 C53 C57 F53A 134.0(7)
C56 C55 C58 F56A 95.2(14)
C54 C55 C58 F56A -82.8(14)
C56 C55 C58 F54B -13.9(19)
C54 C55 C58 F54B 168.1(19)
C56 C55 C58 F55A -146.7(12)
C54 C55 C58 F55A 35.3(13)
C56 C55 C58 F54A -23.3(16)
C54 C55 C58 F54A 158.7(16)
C56 C55 C58 F55B -133.3(11)
C54 C55 C58 F55B 48.8(12)
C56 C55 C58 F56B 105.6(10)
C54 C55 C58 F56B -72.4(10)
C66 C61 C62 C63 1.5(4)
B C61 C62 C63 176.4(2)
C61 C62 C63 C64 0.9(4)
C61 C62 C63 C67 -179.4(3)
C62 C63 C64 C65 -2.1(4)
C67 C63 C64 C65 178.3(3)
C63 C64 C65 C66 0.7(4)
C63 C64 C65 C68 179.9(3)
C64 C65 C66 C61 1.9(4)
C68 C65 C66 C61 -177.4(3)
C62 C61 C66 C65 -2.9(4)
B C61 C66 C65 -177.8(2)
C64 C63 C67 F61B -98.3(10)
C62 C63 C67 F61B 82.1(10)
C64 C63 C67 F63A 106.8(8)
C62 C63 C67 F63A -72.8(8)
C64 C63 C67 F61A -133.5(6)
C62 C63 C67 F61A 46.9(7)
C64 C63 C67 F63B 140.6(8)
C62 C63 C67 F63B -39.0(9)
C64 C63 C67 F62A -17.5(7)
C62 C63 C67 F62A 162.8(6)
C64 C63 C67 F62B 26.6(7)
C62 C63 C67 F62B -153.0(7)
C66 C65 C68 F64A 5.1(10)
C64 C65 C68 F64A -174.2(10)
C66 C65 C68 F65A 131.8(13)
C64 C65 C68 F65A -47.5(13)
C66 C65 C68 F66B -127.6(10)
C64 C65 C68 F66B 53.2(10)
C66 C65 C68 F65B 111.7(12)
C64 C65 C68 F65B -67.6(12)
C66 C65 C68 F66A -111.5(9)
C64 C65 C68 F66A 69.2(9)
C66 C65 C68 F64B -3.2(7)
C64 C65 C68 F64B 177.5(6)
C76 C71 C72 C73 1.3(4)
B C71 C72 C73 176.6(2)
C71 C72 C73 C74 -0.2(4)
C71 C72 C73 C77 179.3(2)
C72 C73 C74 C75 -1.0(4)
C77 C73 C74 C75 179.6(3)
C73 C74 C75 C76 1.0(4)
C73 C74 C75 C78 -177.1(2)
C72 C71 C76 C75 -1.2(3)
B C71 C76 C75 -176.2(2)
C74 C75 C76 C71 0.1(4)
C78 C75 C76 C71 178.3(2)
C72 C73 C77 F71B 125.9(9)
C74 C73 C77 F71B -54.6(10)
C72 C73 C77 F72A -56.5(10)
C74 C73 C77 F72A 123.0(10)
C72 C73 C77 F73A 172.6(7)
C74 C73 C77 F73A -7.9(8)
C72 C73 C77 F72B -3.0(10)
C74 C73 C77 F72B 176.5(9)
C72 C73 C77 F73B -117.1(8)
C74 C73 C77 F73B 62.4(8)
C72 C73 C77 F71A 63.4(8)
C74 C73 C77 F71A -117.1(7)
C74 C75 C78 F75B -132.0(10)
C76 C75 C78 F75B 49.8(10)
C74 C75 C78 F76A 99.8(19)
C76 C75 C78 F76A -78.4(19)
C74 C75 C78 F74B -3.6(8)
C76 C75 C78 F74B 178.2(8)
C74 C75 C78 F74A -26.5(8)
C76 C75 C78 F74A 155.4(7)
C74 C75 C78 F76B 109.1(15)
C76 C75 C78 F76B -69.1(15)
C74 C75 C78 F75A -139.7(7)
C76 C75 C78 F75A 42.1(7)
C86 C81 C82 C83 1.6(4)
B C81 C82 C83 174.0(2)
C81 C82 C83 C84 0.0(4)
C81 C82 C83 C87 -178.3(3)
C82 C83 C84 C85 -1.5(4)
C87 C83 C84 C85 176.7(3)
C83 C84 C85 C86 1.5(4)
C83 C84 C85 C88 -178.9(3)
C84 C85 C86 C81 0.1(4)
C88 C85 C86 C81 -179.5(3)
C82 C81 C86 C85 -1.6(4)
B C81 C86 C85 -173.7(2)
C84 C83 C87 F81A 117.6(9)
C82 C83 C87 F81A -64.2(9)
C84 C83 C87 F83B -67.2(12)
C82 C83 C87 F83B 111.0(12)
C84 C83 C87 F82A -13.5(9)
C82 C83 C87 F82A 164.8(7)
C84 C83 C87 F81B 153.7(8)
C82 C83 C87 F81B -28.0(9)
C84 C83 C87 F83A -128.7(5)
C82 C83 C87 F83A 49.5(6)
C84 C83 C87 F82B 47.5(8)
C82 C83 C87 F82B -134.3(7)
C84 C85 C88 F84B 144.8(13)
C86 C85 C88 F84B -35.6(14)
C84 C85 C88 F84A -145.8(10)
C86 C85 C88 F84A 33.8(11)
C84 C85 C88 F85B 19.7(12)
C86 C85 C88 F85B -160.6(11)
C84 C85 C88 F86A -23.8(11)
C86 C85 C88 F86A 155.8(10)
C84 C85 C88 F85A 96.3(12)
C86 C85 C88 F85A -84.1(12)
C84 C85 C88 F86B -96.9(13)
C86 C85 C88 F86B 82.7(13)
C52 C51 B C61 -98.6(3)
C56 C51 B C61 75.1(3)
C52 C51 B C81 25.3(3)
C56 C51 B C81 -161.0(2)
C52 C51 B C71 141.4(2)
C56 C51 B C71 -44.9(3)
C62 C61 B C51 -92.5(3)
C66 C61 B C51 82.1(3)
C62 C61 B C81 143.8(2)
C66 C61 B C81 -41.6(3)
C62 C61 B C71 28.9(3)
C66 C61 B C71 -156.5(2)
C86 C81 B C51 -139.8(2)
C82 C81 B C51 48.5(3)
C86 C81 B C61 -21.1(3)
C82 C81 B C61 167.2(2)
C86 C81 B C71 98.3(3)
C82 C81 B C71 -73.4(3)
C76 C71 B C51 -21.7(3)
C72 C71 B C51 163.5(2)
C76 C71 B C61 -138.0(2)
C72 C71 B C61 47.2(3)
C76 C71 B C81 100.5(3)
C72 C71 B C81 -74.3(3)
